data_2103828
loop_
_publ_author_name
'Garau, Gianpiero'
'Geremia, Silvano'
'Marzilli, Luigi G.'
'Nardin, Giorgio'
'Randaccio, Lucio'
'Tauzher, Giovanni'

_publ_section_title
;
 Crystal chemistry and binding of NO~2~, SCN and SeCN to Co in
 cobalamins
;
_journal_issue 1
_journal_name_full 'Acta Crystallographica Section B'
_journal_page_first 51
_journal_page_last 59
_journal_paper_doi 10.1107/S0108768102019353
_journal_volume 59
_journal_year 2003
_chemical_formula_moiety '(C62 H88 Co N14 O16 P), 2(Li Cl), 8(H2 O)'
_chemical_formula_sum 'C62 H104 Cl2 Co Li2 N14 O24 P'
_chemical_formula_weight 1604.27
_chemical_name_systematic
;
 ?
;
_space_group_IT_number 19
_symmetry_cell_setting orthorhombic
_symmetry_space_group_name_Hall 'P 2ac 2ab'
_symmetry_space_group_name_H-M 'P 21 21 21'
_atom_sites_solution_hydrogens geom
_atom_sites_solution_primary direct
_atom_sites_solution_secondary difmap
_audit_creation_method SHELXL-97
_cell_angle_alpha 90.00
_cell_angle_beta 90.00
_cell_angle_gamma 90.00
_cell_formula_units_Z 4
_cell_length_a 15.387(5)
_cell_length_b 22.673(8)
_cell_length_c 24.381(4)
_cell_measurement_reflns_used 'three frames with I>20sigma(I)'
_cell_measurement_temperature 100(2)
_cell_measurement_theta_max 'not available'
_cell_measurement_theta_min 'not available'
_cell_volume 8506(4)
_computing_structure_refinement 'SHELXL-97 (Sheldrick, 1997)'
_computing_structure_solution 'SHELXS-97 (Sheldrick, 1997)'
_diffrn_ambient_temperature 100(2)
_diffrn_measured_fraction_theta_full 0.981
_diffrn_measured_fraction_theta_max 0.981
_diffrn_measurement_device_type 'Area detector MAR345 Image Plate'
_diffrn_measurement_method '60 frames rotaton 3=B0 phi'
_diffrn_radiation_monochromator Si111
_diffrn_radiation_source 'Elettra synchrotron - Trieste, Italy'
_diffrn_radiation_type synchrotron
_diffrn_radiation_wavelength 0.80000
_diffrn_reflns_av_R_equivalents 0.0415
_diffrn_reflns_av_sigmaI/netI 0.0697
_diffrn_reflns_limit_h_max 19
_diffrn_reflns_limit_h_min -19
_diffrn_reflns_limit_k_max 27
_diffrn_reflns_limit_k_min -27
_diffrn_reflns_limit_l_max 30
_diffrn_reflns_limit_l_min -30
_diffrn_reflns_number 17727
_diffrn_reflns_theta_full 29.81
_diffrn_reflns_theta_max 29.81
_diffrn_reflns_theta_min 2.68
_diffrn_standards_decay_% 'not available'
_diffrn_standards_interval_time 'not available'
_diffrn_standards_number 'not used'
_exptl_absorpt_coefficient_mu 0.358
_exptl_crystal_colour red
_exptl_crystal_density_diffrn 1.253
_exptl_crystal_density_method 'not measured'
_exptl_crystal_description Prism
_exptl_crystal_F_000 3380
_exptl_crystal_size_max 0.4
_exptl_crystal_size_mid 0.2
_exptl_crystal_size_min 0.2
_refine_diff_density_max 1.148
_refine_diff_density_min -0.915
_refine_ls_abs_structure_details 'Flack H D (1983), Acta Cryst. A39, 876-881'
_refine_ls_abs_structure_Flack -0.08(2)
_refine_ls_extinction_method none
_refine_ls_goodness_of_fit_ref 1.210
_refine_ls_hydrogen_treatment mixed
_refine_ls_matrix_type full
_refine_ls_number_parameters 966
_refine_ls_number_reflns 16605
_refine_ls_number_restraints 0
_refine_ls_restrained_S_all 1.210
_refine_ls_R_factor_all 0.1211
_refine_ls_R_factor_gt 0.1043
_refine_ls_shift/su_max 2.158
_refine_ls_shift/su_mean 0.050
_refine_ls_structure_factor_coef Fsqd
_refine_ls_weighting_details 'w=1/[\s^2^(Fo^2^)+(0.2000P)^2^+0.0000P] where P=(Fo^2^+2Fc^2^)/3'
_refine_ls_weighting_scheme calc
_refine_ls_wR_factor_gt 0.2873
_refine_ls_wR_factor_ref 0.3060
_reflns_number_gt 12394
_reflns_number_total 16605
_reflns_threshold_expression >2sigma(I)
_cod_data_source_file na0139.cif
_cod_data_source_block NO2Cbl2LiCl
_cod_depositor_comments
;
The following automatic conversions were performed:

'_refine_ls_weighting_scheme' value 'calc
w=1/[\s^2^(Fo^2^)+(0.2000P)^2^+0.0000P] where P=(Fo^2^+2Fc^2^)/3' was
changed to 'calc'. New tag '_refine_ls_weighting_details' was
created. The value of the new tag was set to
'w=1/[\s^2^(Fo^2^)+(0.2000P)^2^+0.0000P] where P=(Fo^2^+2Fc^2^)/3'.

Automatic conversion script
Id: cif_fix_values 3143 2015-03-26 13:38:13Z robertas 
;
_cod_original_sg_symbol_H-M p212121
_cod_database_code 2103828

loop_
_symmetry_equiv_pos_as_xyz
'x, y, z'
'-x+1/2, -y, z+1/2'
'-x, y+1/2, -z+1/2'
'x+1/2, -y+1/2, -z'

loop_
_atom_site_label
_atom_site_fract_x
_atom_site_fract_y
_atom_site_fract_z
_atom_site_U_iso_or_equiv
_atom_site_adp_type
_atom_site_calc_flag
_atom_site_refinement_flags
_atom_site_occupancy
_atom_site_type_symbol
Co 0.29596(5) 0.10186(3) 0.22421(4) 0.0554(2) Uani d . 1 Co
NX 0.2663(3) 0.1241(2) 0.1496(3) 0.0594(13) Uani d . 1 N
O1X1 0.2201(7) 0.1664(3) 0.1398(3) 0.071(2) Uani d P 0.60 O
O2X1 0.2895(5) 0.0897(3) 0.1141(4) 0.0687(19) Uani d P 0.60 O
O1X2 0.3258(8) 0.1445(7) 0.1153(8) 0.097(5) Uani d P 0.40 O
O2X2 0.1927(7) 0.1244(7) 0.1300(7) 0.087(4) Uani d P 0.40 O
C1 0.1941(3) 0.1924(2) 0.2792(3) 0.0565(14) Uani d . 1 C
C2 0.0973(4) 0.2133(2) 0.2735(3) 0.0623(15) Uani d . 1 C
C3 0.0476(4) 0.1520(2) 0.2779(3) 0.0586(14) Uani d . 1 C
H3 -0.0068 0.1543 0.2557 0.070 Uiso calc R 1 H
C4 0.1112(4) 0.1115(2) 0.2489(3) 0.0579(14) Uani d . 1 C
C5 0.0896(4) 0.0588(2) 0.2197(3) 0.0560(13) Uani d . 1 C
C6 0.1517(4) 0.0182(3) 0.2040(3) 0.0582(14) Uani d . 1 C
C7 0.1389(4) -0.0412(3) 0.1742(3) 0.0640(16) Uani d . 1 C
C8 0.2239(4) -0.0726(2) 0.1930(3) 0.0630(16) Uani d . 1 C
H8 0.2440 -0.1006 0.1639 0.076 Uiso calc R 1 H
C9 0.2854(4) -0.0210(2) 0.1966(3) 0.0616(15) Uani d . 1 C
C10 0.3726(4) -0.0243(2) 0.1845(3) 0.0642(17) Uani d . 1 C
H10 0.3961 -0.0624 0.1776 0.077 Uiso calc R 1 H
C11 0.4296(4) 0.0237(2) 0.1814(3) 0.0580(15) Uani d . 1 C
C12 0.5166(4) 0.0213(2) 0.1529(4) 0.0690(19) Uani d . 1 C
C13 0.5598(4) 0.0780(2) 0.1777(3) 0.0626(16) Uani d . 1 C
H13 0.5922 0.0996 0.1483 0.075 Uiso calc R 1 H
C14 0.4826(4) 0.1140(2) 0.1957(3) 0.0611(16) Uani d . 1 C
C15 0.4857(4) 0.1736(2) 0.2099(3) 0.0611(16) Uani d . 1 C
C16 0.4109(4) 0.2046(2) 0.2285(3) 0.0561(14) Uani d . 1 C
C17 0.4032(4) 0.2727(2) 0.2375(3) 0.0568(14) Uani d . 1 C
C18 0.3143(3) 0.2774(2) 0.2668(3) 0.0579(15) Uani d . 1 C
H18 0.3242 0.2707 0.3068 0.069 Uiso calc R 1 H
C19 0.2649(4) 0.2242(2) 0.2443(3) 0.0557(14) Uani d . 1 C
H19 0.2392 0.2349 0.2079 0.067 Uiso calc R 1 H
C20 0.2254(4) 0.1897(3) 0.3388(3) 0.0585(14) Uani d . 1 C
H20A 0.1933 0.1589 0.3585 0.088 Uiso calc R 1 H
H20B 0.2152 0.2279 0.3566 0.088 Uiso calc R 1 H
H20C 0.2876 0.1806 0.3396 0.088 Uiso calc R 1 H
N21 0.1913(3) 0.13215(18) 0.2515(2) 0.0562(11) Uani d . 1 N
N22 0.2406(3) 0.02732(18) 0.2109(2) 0.0542(12) Uani d . 1 N
N23 0.4089(3) 0.07833(19) 0.1989(3) 0.0590(12) Uani d . 1 N
N24 0.3344(3) 0.18031(19) 0.2355(2) 0.0561(12) Uani d . 1 N
C25 0.0682(5) 0.2588(3) 0.3156(4) 0.0729(19) Uani d . 1 C
H25A 0.0971 0.2965 0.3082 0.109 Uiso calc R 1 H
H25B 0.0838 0.2452 0.3525 0.109 Uiso calc R 1 H
H25C 0.0051 0.2641 0.3133 0.109 Uiso calc R 1 H
C26 0.0798(4) 0.2387(3) 0.2163(3) 0.0652(16) Uani d . 1 C
H26A 0.1162 0.2743 0.2115 0.078 Uiso calc R 1 H
H26B 0.0988 0.2094 0.1887 0.078 Uiso calc R 1 H
C27 -0.0129(5) 0.2549(3) 0.2043(5) 0.086(3) Uani d . 1 C
O28 -0.0724(5) 0.2184(4) 0.2053(7) 0.192(7) Uani d . 1 O
N29 -0.0314(5) 0.3097(3) 0.1920(4) 0.095(2) Uani d . 1 N
H29A -0.0853 0.3199 0.1847 0.114 Uiso calc R 1 H
H29B 0.0101 0.3364 0.1911 0.114 Uiso calc R 1 H
C30 0.0242(5) 0.1319(3) 0.3353(4) 0.0745(19) Uani d . 1 C
H30A 0.0779 0.1180 0.3536 0.089 Uiso calc R 1 H
H30B 0.0031 0.1666 0.3561 0.089 Uiso calc R 1 H
C31 -0.0430(4) 0.0839(3) 0.3396(4) 0.0700(18) Uani d . 1 C
H31A -0.0928 0.0945 0.3159 0.084 Uiso calc R 1 H
H31B -0.0177 0.0470 0.3251 0.084 Uiso calc R 1 H
C32 -0.0758(4) 0.0725(3) 0.3954(3) 0.0650(16) Uani d . 1 C
O33 -0.0791(3) 0.1147(2) 0.4321(3) 0.0742(13) Uani d . 1 O
N34 -0.1014(4) 0.0199(2) 0.4080(3) 0.0750(16) Uani d . 1 N
H34A -0.1210 0.0124 0.4412 0.090 Uiso calc R 1 H
H34B -0.0992 -0.0085 0.3834 0.090 Uiso calc R 1 H
C35 -0.0048(4) 0.0491(3) 0.2056(3) 0.0675(17) Uani d . 1 C
H35A -0.0089 0.0267 0.1713 0.101 Uiso calc R 1 H
H35B -0.0337 0.0873 0.2012 0.101 Uiso calc R 1 H
H35C -0.0330 0.0269 0.2351 0.101 Uiso calc R 1 H
C36 0.0585(5) -0.0776(3) 0.1890(4) 0.081(2) Uani d . 1 C
H36A 0.0449 -0.0723 0.2279 0.121 Uiso calc R 1 H
H36B 0.0700 -0.1194 0.1818 0.121 Uiso calc R 1 H
H36C 0.0091 -0.0645 0.1667 0.121 Uiso calc R 1 H
C37 0.1443(5) -0.0300(4) 0.1111(4) 0.079(2) Uani d . 1 C
H37A 0.1954 -0.0042 0.1055 0.094 Uiso calc R 1 H
H37B 0.1593 -0.0685 0.0944 0.094 Uiso calc R 1 H
C38 0.0796(9) -0.0070(16) 0.0795(6) 0.222(12) Uani d . 1 C
O39 0.0160(5) -0.0346(5) 0.0562(4) 0.135(3) Uani d . 1 O
N40 0.0863(17) 0.0582(8) 0.0739(7) 0.217(11) Uani d . 1 N
H40A 0.0470 0.0777 0.0549 0.260 Uiso calc R 1 H
H40B 0.1294 0.0772 0.0896 0.260 Uiso calc R 1 H
C41 0.2158(4) -0.1053(2) 0.2481(3) 0.0636(15) Uani d . 1 C
H41A 0.1835 -0.0798 0.2740 0.076 Uiso calc R 1 H
H41B 0.1810 -0.1414 0.2423 0.076 Uiso calc R 1 H
C42 0.3017(4) -0.1224(3) 0.2742(4) 0.0735(19) Uani d . 1 C
H42A 0.3372 -0.1441 0.2469 0.088 Uiso calc R 1 H
H42B 0.3337 -0.0862 0.2844 0.088 Uiso calc R 1 H
C43 0.2903(6) -0.1603(5) 0.3243(5) 0.094(3) Uani d . 1 C
O44 0.2331(5) -0.2024(5) 0.3230(5) 0.156(5) Uani d . 1 O
N45 0.3481(7) -0.1548(4) 0.3617(4) 0.110(3) Uani d . 1 N
H45A 0.3507 -0.1806 0.3886 0.133 Uiso calc R 1 H
H45B 0.3852 -0.1253 0.3604 0.133 Uiso calc R 1 H
C46 0.4986(5) 0.0323(3) 0.0911(4) 0.079(2) Uani d . 1 C
H46A 0.4591 0.0019 0.0771 0.119 Uiso calc R 1 H
H46B 0.5534 0.0309 0.0707 0.119 Uiso calc R 1 H
H46C 0.4718 0.0712 0.0864 0.119 Uiso calc R 1 H
C47 0.5659(4) -0.0360(2) 0.1594(4) 0.075(2) Uani d . 1 C
H47A 0.5304 -0.0687 0.1455 0.113 Uiso calc R 1 H
H47B 0.5789 -0.0426 0.1982 0.113 Uiso calc R 1 H
H47C 0.6203 -0.0339 0.1386 0.113 Uiso calc R 1 H
C48 0.6196(4) 0.0670(3) 0.2265(4) 0.075(2) Uani d . 1 C
H48A 0.5965 0.0333 0.2479 0.090 Uiso calc R 1 H
H48B 0.6184 0.1022 0.2506 0.090 Uiso calc R 1 H
C49 0.7140(5) 0.0539(3) 0.2108(5) 0.094(3) Uani d . 1 C
H49A 0.7152 0.0270 0.1788 0.113 Uiso calc R 1 H
H49B 0.7435 0.0340 0.2418 0.113 Uiso calc R 1 H
C50 0.7623(6) 0.1113(4) 0.1967(8) 0.113(4) Uani d . 1 C
O51 0.7711(6) 0.1499(3) 0.2351(5) 0.131(3) Uani d . 1 O
N52 0.7891(7) 0.1191(4) 0.1489(5) 0.119(3) Uani d . 1 N
H52A 0.8154 0.1522 0.1401 0.143 Uiso calc R 1 H
H52B 0.7816 0.0915 0.1240 0.143 Uiso calc R 1 H
C53 0.5710(4) 0.2056(3) 0.2023(4) 0.0699(19) Uani d . 1 C
H53A 0.6009 0.2086 0.2377 0.105 Uiso calc R 1 H
H53B 0.5600 0.2453 0.1879 0.105 Uiso calc R 1 H
H53C 0.6075 0.1837 0.1764 0.105 Uiso calc R 1 H
C54 0.4012(4) 0.3009(3) 0.1798(3) 0.0650(17) Uani d . 1 C
H54A 0.3442 0.2940 0.1630 0.097 Uiso calc R 1 H
H54B 0.4465 0.2831 0.1570 0.097 Uiso calc R 1 H
H54C 0.4115 0.3434 0.1829 0.097 Uiso calc R 1 H
C55 0.4745(4) 0.3029(2) 0.2729(3) 0.0574(14) Uani d . 1 C
H55A 0.5292 0.3041 0.2515 0.069 Uiso calc R 1 H
H55B 0.4567 0.3441 0.2801 0.069 Uiso calc R 1 H
C56 0.4925(4) 0.2721(2) 0.3282(3) 0.0642(17) Uani d . 1 C
H56A 0.4372 0.2672 0.3484 0.077 Uiso calc R 1 H
H56B 0.5172 0.2325 0.3213 0.077 Uiso calc R 1 H
C57 0.5550(4) 0.3075(2) 0.3624(3) 0.0660(17) Uani d . 1 C
O58 0.6283(3) 0.3197(2) 0.3449(3) 0.0769(14) Uani d . 1 O
N59 0.5257(4) 0.3286(2) 0.4108(3) 0.0718(16) Uani d . 1 N
H59 0.4721 0.3204 0.4208 0.086 Uiso calc R 1 H
C60 0.2713(4) 0.3384(2) 0.2601(3) 0.0615(16) Uani d . 1 C
H60A 0.3133 0.3660 0.2431 0.074 Uiso calc R 1 H
H60B 0.2206 0.3350 0.2353 0.074 Uiso calc R 1 H
C61 0.2414(4) 0.3635(2) 0.3158(3) 0.0612(16) Uani d . 1 C
O62 0.2715(3) 0.34728(18) 0.3591(2) 0.0619(11) Uani d . 1 O
N63 0.1829(4) 0.4086(2) 0.3097(3) 0.0727(16) Uani d . 1 N
H63A 0.1645 0.4282 0.3386 0.087 Uiso calc R 1 H
H63B 0.1637 0.4180 0.2768 0.087 Uiso calc R 1 H
CP1 0.5791(6) 0.3642(3) 0.4468(4) 0.077(2) Uani d . 1 C
HP1A 0.5404 0.3863 0.4719 0.092 Uiso calc R 1 H
HP1B 0.6107 0.3934 0.4242 0.092 Uiso calc R 1 H
CP2 0.6455(5) 0.3301(3) 0.4814(4) 0.0710(18) Uani d . 1 C
HP2 0.6819 0.3051 0.4566 0.085 Uiso calc R 1 H
CP3 0.7040(7) 0.3705(3) 0.5140(4) 0.085(2) Uani d . 1 C
HP3A 0.6689 0.4009 0.5320 0.128 Uiso calc R 1 H
HP3B 0.7460 0.3893 0.4893 0.128 Uiso calc R 1 H
HP3C 0.7352 0.3475 0.5418 0.128 Uiso calc R 1 H
P1 0.60672(13) 0.22373(7) 0.52041(10) 0.0716(5) Uani d . 1 P
OP4 0.6947(4) 0.2065(2) 0.5346(3) 0.0773(14) Uani d . 1 O
OP5 0.5361(4) 0.2006(2) 0.5566(3) 0.0901(17) Uani d . 1 O
OP2 0.5879(3) 0.20618(15) 0.4576(2) 0.0627(11) Uani d . 1 O
OP3 0.5967(4) 0.29279(18) 0.5171(2) 0.0704(12) Uani d . 1 O
CR1 0.4966(4) 0.0696(2) 0.4046(3) 0.0608(16) Uani d . 1 C
HR1 0.5048 0.0352 0.4298 0.073 Uiso calc R 1 H
CR2 0.4847(4) 0.1260(2) 0.4380(3) 0.0627(16) Uani d . 1 C
HR2 0.4568 0.1177 0.4742 0.075 Uiso calc R 1 H
CR3 0.5783(4) 0.1448(2) 0.4447(3) 0.0619(16) Uani d . 1 C
HR3 0.6067 0.1204 0.4738 0.074 Uiso calc R 1 H
CR4 0.6171(4) 0.1303(2) 0.3900(3) 0.0639(16) Uani d . 1 C
HR4 0.6058 0.1632 0.3636 0.077 Uiso calc R 1 H
CR5 0.7137(4) 0.1171(3) 0.3922(4) 0.083(2) Uani d . 1 C
HR5A 0.7457 0.1535 0.4020 0.099 Uiso calc R 1 H
HR5B 0.7249 0.0875 0.4212 0.099 Uiso calc R 1 H
OR6 0.5714(3) 0.07777(18) 0.3727(2) 0.0663(12) Uani d . 1 O
OR7 0.4362(3) 0.16687(16) 0.4071(2) 0.0659(12) Uani d . 1 O
HR7 0.4153 0.1962 0.4246 0.099 Uiso d R 1 H
OR8 0.7454(4) 0.0950(3) 0.3401(3) 0.0984(19) Uani d . 1 O
HR8 0.7523 0.1097 0.3094 0.148 Uiso d R 1 H
NB1 0.4236(3) 0.0586(2) 0.3684(3) 0.0609(13) Uani d . 1 N
CB2 0.4104(4) 0.0858(2) 0.3199(3) 0.0629(16) Uani d . 1 C
HB2 0.4521 0.1104 0.3025 0.075 Uiso calc R 1 H
NB3 0.3297(3) 0.07388(18) 0.2987(3) 0.0587(12) Uani d . 1 N
CB4 0.2079(4) 0.0147(2) 0.3418(3) 0.0605(14) Uani d . 1 C
HB4 0.1667 0.0224 0.3138 0.073 Uiso calc R 1 H
CB5 0.1861(4) -0.0219(2) 0.3869(3) 0.0616(15) Uani d . 1 C
CB6 0.2442(4) -0.0301(2) 0.4305(3) 0.0653(16) Uani d . 1 C
CB7 0.3264(4) -0.0040(2) 0.4288(3) 0.0614(15) Uani d . 1 C
HB7 0.3667 -0.0093 0.4579 0.074 Uiso calc R 1 H
CB8 0.3475(4) 0.0296(2) 0.3833(3) 0.0612(15) Uani d . 1 C
CB9 0.2893(4) 0.0388(2) 0.3394(3) 0.0591(14) Uani d . 1 C
CB10 0.0984(5) -0.0512(3) 0.3892(4) 0.0743(18) Uani d . 1 C
H10A 0.0695 -0.0472 0.3536 0.111 Uiso calc R 1 H
H10B 0.0630 -0.0323 0.4177 0.111 Uiso calc R 1 H
H10C 0.1057 -0.0931 0.3980 0.111 Uiso calc R 1 H
CB11 0.2213(6) -0.0686(4) 0.4787(4) 0.079(2) Uani d . 1 C
H11A 0.2157 -0.1096 0.4665 0.119 Uiso calc R 1 H
H11B 0.1661 -0.0554 0.4946 0.119 Uiso calc R 1 H
H11C 0.2672 -0.0658 0.5065 0.119 Uiso calc R 1 H
Cl1 0.10747(14) 0.41923(8) 0.18799(11) 0.0868(6) Uani d . 1 Cl
Cl2 0.7208(3) 0.03744(15) 0.0252(3) 0.181(2) Uani d . 1 Cl
Li1 0.7361(8) 0.1345(5) 0.5690(6) 0.075(3) Uani d . 1 Li
Li2 -0.1961(2) 0.23267(12) 0.23852(15) 0.126(8) Uani d . 1 Li
OW1 -0.2184(2) 0.25436(12) 0.31769(15) 0.161(4) Uani d R 1 O
H1W1 -0.1828 0.2471 0.3480 0.242 Uiso d R 1 H
H1W2 -0.2687 0.2738 0.3293 0.242 Uiso d R 1 H
OW2 0.8701(2) 0.23998(12) 0.53811(15) 0.0850(16) Uani d R 1 O
H2W1 0.8751 0.2451 0.5002 0.127 Uiso d R 1 H
H2W2 0.8114 0.2362 0.5473 0.127 Uiso d R 1 H
OW3 0.3922(2) 0.26573(12) 0.57769(15) 0.116(3) Uani d R 1 O
H3W1 0.4496 0.2524 0.5749 0.174 Uiso d R 1 H
H3W2 0.3912 0.3067 0.5738 0.174 Uiso d R 1 H
OW4 0.8278(2) 0.09434(12) 0.53061(15) 0.0928(18) Uani d R 1 O
H4W1 0.8203 0.0539 0.5245 0.139 Uiso d R 1 H
H4W2 0.8642 0.1098 0.5035 0.139 Uiso d R 1 H
OW5 0.6508(2) 0.06867(12) 0.56974(15) 0.141(4) Uani d R 1 O
H5W1 0.5936 0.0610 0.5588 0.212 Uiso d R 1 H
H5W2 0.6885 0.0442 0.5501 0.212 Uiso d R 1 H
OW6 0.3103(2) 0.47370(12) 0.16651(15) 0.175(5) Uani d R 1 O
H6W1 0.3015 0.5142 0.1615 0.263 Uiso d R 1 H
H6W2 0.2568 0.4556 0.1732 0.263 Uiso d R 1 H
OW7 0.2014(16) -0.2705(10) 0.4101(8) 0.145(6) Uiso d P 0.50 O
OW8A 0.5223(10) -0.0766(6) 0.3888(5) 0.111(4) Uiso d P 0.60 O
OW8B 0.5129(17) -0.0612(11) 0.3174(9) 0.126(7) Uiso d P 0.40 O
OW9 0.315(2) 0.2603(14) 0.0180(11) 0.186(10) Uiso d P 0.50 O

loop_
_atom_site_aniso_label
_atom_site_aniso_U_11
_atom_site_aniso_U_22
_atom_site_aniso_U_33
_atom_site_aniso_U_12
_atom_site_aniso_U_13
_atom_site_aniso_U_23
Co 0.0350(3) 0.0278(3) 0.1032(6) -0.0020(3) -0.0036(4) -0.0003(3)
NX 0.042(2) 0.034(2) 0.102(4) 0.0056(18) -0.007(2) -0.006(2)
O1X1 0.089(6) 0.038(3) 0.086(5) 0.011(4) -0.014(4) 0.004(3)
O2X1 0.055(4) 0.056(4) 0.095(5) 0.012(3) -0.002(4) -0.016(3)
O1X2 0.037(6) 0.090(9) 0.166(14) -0.029(6) -0.003(7) 0.040(10)
O2X2 0.022(5) 0.097(10) 0.142(12) -0.007(5) -0.002(6) 0.009(9)
C1 0.032(2) 0.030(2) 0.107(4) -0.0035(18) 0.002(3) 0.001(2)
C2 0.039(3) 0.033(2) 0.115(5) -0.002(2) 0.008(3) -0.006(3)
C3 0.038(3) 0.032(2) 0.106(4) -0.0023(19) 0.001(3) 0.002(3)
C4 0.040(3) 0.036(2) 0.097(4) -0.001(2) -0.004(3) 0.000(3)
C5 0.033(2) 0.041(2) 0.094(4) -0.0020(19) -0.002(3) 0.002(3)
C6 0.037(3) 0.041(3) 0.097(4) -0.002(2) -0.004(3) -0.005(3)
C7 0.044(3) 0.040(3) 0.108(5) -0.007(2) -0.001(3) -0.007(3)
C8 0.037(3) 0.037(3) 0.116(5) -0.006(2) 0.001(3) -0.004(3)
C9 0.041(3) 0.033(2) 0.111(5) -0.005(2) 0.008(3) 0.001(3)
C10 0.038(3) 0.024(2) 0.131(6) -0.0046(19) 0.004(3) -0.010(3)
C11 0.039(3) 0.029(2) 0.106(5) -0.007(2) 0.004(3) 0.002(2)
C12 0.040(3) 0.031(2) 0.135(6) 0.000(2) 0.003(3) -0.007(3)
C13 0.038(3) 0.027(2) 0.123(5) -0.002(2) 0.008(3) -0.005(3)
C14 0.035(3) 0.028(2) 0.120(5) -0.0029(19) 0.000(3) -0.009(3)
C15 0.032(2) 0.031(2) 0.120(5) -0.0059(19) -0.002(3) -0.003(3)
C16 0.039(3) 0.026(2) 0.103(4) -0.0039(18) 0.001(3) 0.000(2)
C17 0.037(3) 0.031(2) 0.103(5) -0.0043(19) -0.002(3) -0.001(2)
C18 0.039(3) 0.024(2) 0.111(5) -0.0003(18) -0.005(3) 0.001(2)
C19 0.036(2) 0.026(2) 0.105(4) -0.0018(18) 0.007(3) 0.006(2)
C20 0.045(3) 0.044(3) 0.087(4) -0.005(2) 0.000(3) 0.001(3)
N21 0.041(2) 0.0310(19) 0.097(3) -0.0076(17) -0.005(2) 0.004(2)
N22 0.035(2) 0.0264(18) 0.101(4) -0.0006(16) -0.001(2) 0.0037(19)
N23 0.038(2) 0.0271(18) 0.112(4) -0.0081(17) -0.001(2) -0.007(2)
N24 0.037(2) 0.035(2) 0.096(4) -0.0024(17) 0.000(2) 0.006(2)
C25 0.049(3) 0.041(3) 0.130(6) -0.002(2) 0.013(4) -0.010(3)
C26 0.045(3) 0.039(3) 0.111(5) 0.007(2) -0.002(3) 0.004(3)
C27 0.047(4) 0.046(3) 0.165(8) 0.003(3) 0.001(4) 0.015(4)
O28 0.054(3) 0.089(5) 0.433(19) -0.019(3) -0.055(7) 0.119(8)
N29 0.055(3) 0.062(4) 0.166(7) 0.019(3) -0.009(4) 0.020(4)
C30 0.063(4) 0.053(3) 0.107(5) -0.021(3) 0.008(4) -0.010(3)
C31 0.043(3) 0.049(3) 0.117(6) -0.013(3) 0.000(3) 0.001(3)
C32 0.038(3) 0.056(3) 0.102(5) 0.000(2) 0.000(3) -0.016(3)
O33 0.050(2) 0.046(2) 0.126(4) -0.0091(18) 0.003(3) -0.006(2)
N34 0.061(3) 0.044(3) 0.119(5) -0.004(2) 0.008(3) -0.009(3)
C35 0.033(3) 0.065(4) 0.104(5) -0.007(2) -0.003(3) -0.008(3)
C36 0.048(3) 0.056(3) 0.138(7) -0.020(3) -0.012(4) 0.002(4)
C37 0.064(4) 0.066(4) 0.106(6) -0.025(3) -0.001(4) -0.009(4)
C38 0.059(7) 0.50(4) 0.105(9) 0.026(13) 0.002(7) 0.012(15)
O39 0.060(4) 0.175(9) 0.170(7) -0.026(5) -0.016(4) 0.034(7)
N40 0.30(3) 0.167(14) 0.181(13) 0.111(17) 0.011(14) 0.031(11)
C41 0.038(3) 0.036(2) 0.117(5) -0.007(2) -0.002(3) 0.004(3)
C42 0.040(3) 0.042(3) 0.138(6) 0.001(2) -0.010(4) -0.002(3)
C43 0.046(4) 0.103(6) 0.132(7) 0.016(4) -0.009(5) 0.017(5)
O44 0.063(4) 0.164(8) 0.241(11) -0.025(5) -0.029(5) 0.119(8)
N45 0.121(7) 0.079(5) 0.131(6) 0.047(5) -0.030(6) -0.011(4)
C46 0.052(4) 0.057(4) 0.129(7) -0.007(3) 0.011(4) -0.012(4)
C47 0.043(3) 0.032(2) 0.150(7) -0.002(2) 0.008(4) -0.014(3)
C48 0.041(3) 0.041(3) 0.143(6) 0.001(2) -0.010(4) -0.010(3)
C49 0.043(3) 0.037(3) 0.203(9) 0.000(2) -0.006(5) -0.024(4)
C50 0.053(4) 0.052(4) 0.233(14) -0.008(3) 0.008(7) -0.006(6)
O51 0.091(5) 0.075(4) 0.227(9) -0.031(4) 0.018(6) -0.012(5)
N52 0.104(7) 0.081(5) 0.173(9) -0.020(5) 0.030(7) -0.006(5)
C53 0.033(3) 0.037(3) 0.140(6) -0.008(2) 0.002(3) -0.006(3)
C54 0.042(3) 0.037(2) 0.116(5) -0.003(2) -0.004(3) 0.013(3)
C55 0.041(3) 0.026(2) 0.105(4) 0.0004(18) -0.003(3) 0.003(2)
C56 0.052(3) 0.025(2) 0.115(5) -0.008(2) -0.018(3) 0.008(3)
C57 0.055(3) 0.028(2) 0.115(5) -0.006(2) -0.014(3) 0.006(3)
O58 0.054(3) 0.059(3) 0.117(4) -0.011(2) -0.007(3) 0.003(2)
N59 0.059(3) 0.034(2) 0.123(5) 0.008(2) -0.006(3) -0.003(3)
C60 0.047(3) 0.030(2) 0.107(5) 0.004(2) -0.004(3) 0.002(2)
C61 0.041(3) 0.029(2) 0.114(5) 0.005(2) 0.008(3) -0.003(3)
O62 0.043(2) 0.0408(19) 0.102(3) 0.0055(16) -0.005(2) 0.0001(19)
N63 0.046(3) 0.036(2) 0.136(5) 0.013(2) -0.002(3) 0.002(3)
CP1 0.085(5) 0.043(3) 0.102(5) 0.000(3) -0.008(4) -0.002(3)
CP2 0.061(4) 0.046(3) 0.106(5) -0.015(3) -0.003(4) 0.002(3)
CP3 0.089(6) 0.056(4) 0.111(6) -0.016(4) -0.008(5) 0.001(4)
P1 0.0564(9) 0.0368(7) 0.1215(15) -0.0038(6) -0.0085(10) -0.0013(8)
OP4 0.061(3) 0.046(2) 0.125(4) -0.007(2) -0.021(3) -0.002(2)
OP5 0.063(3) 0.049(2) 0.159(5) -0.007(2) 0.003(3) -0.009(3)
OP2 0.051(2) 0.0254(16) 0.111(3) -0.0050(15) -0.021(2) 0.0002(17)
OP3 0.070(3) 0.0361(19) 0.105(3) -0.0008(19) -0.003(3) 0.002(2)
CR1 0.042(3) 0.028(2) 0.112(5) 0.001(2) -0.021(3) 0.000(2)
CR2 0.050(3) 0.025(2) 0.113(5) -0.002(2) -0.017(3) 0.002(3)
CR3 0.046(3) 0.026(2) 0.114(5) -0.002(2) -0.020(3) -0.004(3)
CR4 0.037(3) 0.038(3) 0.117(5) 0.000(2) -0.012(3) -0.006(3)
CR5 0.037(3) 0.061(4) 0.151(7) 0.004(3) -0.010(4) -0.012(4)
OR6 0.039(2) 0.0379(18) 0.122(4) -0.0033(15) -0.011(2) -0.009(2)
OR7 0.053(2) 0.0281(16) 0.117(3) 0.0069(16) -0.016(2) 0.0044(18)
OR8 0.055(3) 0.082(4) 0.159(6) 0.008(3) 0.002(3) -0.013(4)
NB1 0.038(2) 0.039(2) 0.105(4) -0.0043(18) -0.015(3) -0.006(2)
CB2 0.041(3) 0.029(2) 0.119(5) 0.0004(19) -0.010(3) 0.005(3)
NB3 0.039(2) 0.0285(19) 0.109(4) -0.0077(17) -0.001(2) -0.003(2)
CB4 0.047(3) 0.026(2) 0.108(4) -0.002(2) -0.006(3) 0.001(2)
CB5 0.050(3) 0.033(2) 0.103(4) -0.003(2) 0.003(3) 0.000(2)
CB6 0.053(3) 0.034(2) 0.109(5) -0.006(2) -0.002(3) 0.004(3)
CB7 0.047(3) 0.033(2) 0.104(5) 0.000(2) -0.008(3) -0.001(3)
CB8 0.054(3) 0.028(2) 0.102(5) -0.005(2) -0.010(3) 0.000(2)
CB9 0.036(3) 0.029(2) 0.113(4) -0.004(2) -0.006(3) 0.002(2)
CB10 0.047(3) 0.063(4) 0.113(5) -0.006(3) -0.001(4) 0.013(4)
CB11 0.065(5) 0.069(4) 0.104(5) -0.008(3) -0.003(4) 0.014(4)
Cl1 0.0704(11) 0.0564(9) 0.1336(17) 0.0086(8) -0.0075(11) 0.0169(9)
Cl2 0.120(3) 0.0781(17) 0.346(7) 0.0040(17) 0.032(4) 0.018(3)
Li1 0.052(6) 0.048(5) 0.124(9) 0.003(4) -0.011(6) 0.008(6)
Li2 0.074(9) 0.051(7) 0.25(2) -0.012(6) -0.002(13) -0.005(10)
OW1 0.181(10) 0.079(4) 0.223(10) 0.054(6) 0.015(9) 0.028(6)
OW2 0.055(3) 0.051(2) 0.149(5) -0.012(2) 0.001(3) -0.006(3)
OW3 0.073(4) 0.056(3) 0.219(8) 0.016(3) -0.035(5) -0.033(4)
OW4 0.099(4) 0.057(3) 0.123(4) 0.020(3) 0.017(4) 0.009(3)
OW5 0.129(7) 0.166(8) 0.129(6) -0.079(7) -0.038(5) 0.034(6)
OW6 0.185(12) 0.112(6) 0.229(11) -0.058(8) -0.034(10) 0.050(7)

loop_
_atom_type_symbol
_atom_type_description
_atom_type_scat_dispersion_real
_atom_type_scat_dispersion_imag
_atom_type_scat_source
C C 0.0033 0.0016 'International Tables Vol C Tables 4.2.6.8 and 6.1.1.4'
H H 0.0000 0.0000 'International Tables Vol C Tables 4.2.6.8 and 6.1.1.4'
N N 0.0061 0.0033 'International Tables Vol C Tables 4.2.6.8 and 6.1.1.4'
O O 0.0106 0.0060 'International Tables Vol C Tables 4.2.6.8 and 6.1.1.4'
P P 0.1023 0.0942 'International Tables Vol C Tables 4.2.6.8 and 6.1.1.4'
Co Co 0.3494 0.9721 'International Tables Vol C Tables 4.2.6.8 and 6.1.1.4'
Cl Cl 0.1484 0.1585 'International Tables Vol C Tables 4.2.6.8 and 6.1.1.4'
Li Li -0.0003 0.0001 'International Tables Vol C Tables 4.2.6.8 and 6.1.1.4'

loop_
_geom_angle_atom_site_label_1
_geom_angle_atom_site_label_2
_geom_angle_atom_site_label_3
_geom_angle_site_symmetry_1
_geom_angle_site_symmetry_3
_geom_angle
N21 Co N24 . . 82.7(2)
N21 Co N22 . . 90.05(19)
N24 Co N22 . . 171.6(2)
N21 Co N23 . . 173.96(19)
N24 Co N23 . . 91.4(2)
N22 Co N23 . . 95.92(19)
N21 Co NX . . 92.0(2)
N24 Co NX . . 88.0(2)
N22 Co NX . . 88.1(2)
N23 Co NX . . 89.1(2)
N21 Co NB3 . . 91.0(2)
N24 Co NB3 . . 94.9(2)
N22 Co NB3 . . 89.4(2)
N23 Co NB3 . . 88.2(2)
NX Co NB3 . . 176.1(2)
O2X1 NX O1X1 . . 122.4(8)
O2X1 NX O2X2 . . 89.9(10)
O1X1 NX O2X2 . . 51.8(9)
O2X1 NX O1X2 . . 64.7(10)
O1X1 NX O1X2 . . 90.3(9)
O2X2 NX O1X2 . . 113.0(11)
O2X1 NX Co . . 115.4(5)
O1X1 NX Co . . 121.7(6)
O2X2 NX Co . . 125.6(9)
O1X2 NX Co . . 121.3(8)
O2X2 O1X1 NX . . 64.7(8)
NX O2X1 O1X2 . . 61.4(9)
NX O2X1 O2X2 . . 45.3(7)
O1X2 O2X1 O2X2 . . 86.2(9)
NX O1X2 O2X1 . . 54.0(6)
O1X1 O2X2 NX . . 63.5(8)
O1X1 O2X2 O2X1 . . 96.6(9)
NX O2X2 O2X1 . . 44.9(6)
N21 C1 C20 . . 113.2(5)
N21 C1 C19 . . 101.0(5)
C20 C1 C19 . . 108.5(5)
N21 C1 C2 . . 101.8(4)
C20 C1 C2 . . 113.3(6)
C19 C1 C2 . . 118.4(5)
C25 C2 C26 . . 107.9(5)
C25 C2 C1 . . 115.0(6)
C26 C2 C1 . . 111.2(5)
C25 C2 C3 . . 113.9(6)
C26 C2 C3 . . 107.8(6)
C1 C2 C3 . . 100.8(4)
C4 C3 C30 . . 113.8(5)
C4 C3 C2 . . 100.7(4)
C30 C3 C2 . . 116.1(6)
C4 C3 H3 . . 108.6
C30 C3 H3 . . 108.6
C2 C3 H3 . . 108.6
N21 C4 C5 . . 122.5(6)
N21 C4 C3 . . 111.5(5)
C5 C4 C3 . . 125.9(5)
C6 C5 C4 . . 122.2(5)
C6 C5 C35 . . 120.4(6)
C4 C5 C35 . . 117.4(5)
C5 C6 N22 . . 123.2(5)
C5 C6 C7 . . 128.6(5)
N22 C6 C7 . . 108.2(5)
C36 C7 C37 . . 111.2(6)
C36 C7 C6 . . 117.6(6)
C37 C7 C6 . . 108.3(6)
C36 C7 C8 . . 111.3(5)
C37 C7 C8 . . 108.6(6)
C6 C7 C8 . . 98.8(5)
C9 C8 C41 . . 112.0(6)
C9 C8 C7 . . 100.9(5)
C41 C8 C7 . . 114.1(5)
C9 C8 H8 . . 109.9
C41 C8 H8 . . 109.8
C7 C8 H8 . . 109.9
N22 C9 C10 . . 127.1(5)
N22 C9 C8 . . 109.0(5)
C10 C9 C8 . . 123.9(5)
C9 C10 C11 . . 125.4(5)
C9 C10 H10 . . 117.3
C11 C10 H10 . . 117.3
N23 C11 C10 . . 123.4(5)
N23 C11 C12 . . 112.9(5)
C10 C11 C12 . . 123.4(5)
C11 C12 C47 . . 115.4(6)
C11 C12 C46 . . 106.4(6)
C47 C12 C46 . . 109.2(7)
C11 C12 C13 . . 99.7(5)
C47 C12 C13 . . 116.9(6)
C46 C12 C13 . . 108.4(6)
C14 C13 C48 . . 109.7(6)
C14 C13 C12 . . 102.9(5)
C48 C13 C12 . . 114.9(5)
C14 C13 H13 . . 109.7
C48 C13 H13 . . 109.7
C12 C13 H13 . . 109.7
N23 C14 C15 . . 125.1(5)
N23 C14 C13 . . 110.0(4)
C15 C14 C13 . . 124.7(5)
C14 C15 C16 . . 122.0(5)
C14 C15 C53 . . 117.7(5)
C16 C15 C53 . . 120.3(5)
N24 C16 C15 . . 124.0(4)
N24 C16 C17 . . 109.2(5)
C15 C16 C17 . . 126.4(5)
C54 C17 C18 . . 111.9(5)
C54 C17 C16 . . 106.4(5)
C18 C17 C16 . . 101.5(4)
C54 C17 C55 . . 109.7(5)
C18 C17 C55 . . 109.7(5)
C16 C17 C55 . . 117.4(5)
C19 C18 C60 . . 117.3(5)
C19 C18 C17 . . 102.6(5)
C60 C18 C17 . . 113.1(5)
C19 C18 H18 . . 107.8
C60 C18 H18 . . 107.8
C17 C18 H18 . . 107.8
N24 C19 C18 . . 102.9(4)
N24 C19 C1 . . 105.9(4)
C18 C19 C1 . . 121.0(6)
N24 C19 H19 . . 108.8
C18 C19 H19 . . 108.8
C1 C19 H19 . . 108.8
C1 C20 H20A . . 109.5
C1 C20 H20B . . 109.5
H20A C20 H20B . . 109.5
C1 C20 H20C . . 109.5
H20A C20 H20C . . 109.5
H20B C20 H20C . . 109.5
C4 N21 C1 . . 111.4(5)
C4 N21 Co . . 131.0(4)
C1 N21 Co . . 117.5(3)
C9 N22 C6 . . 110.6(5)
C9 N22 Co . . 122.3(4)
C6 N22 Co . . 125.9(4)
C11 N23 C14 . . 108.8(5)
C11 N23 Co . . 124.8(4)
C14 N23 Co . . 126.4(4)
C16 N24 C19 . . 112.7(4)
C16 N24 Co . . 131.0(4)
C19 N24 Co . . 115.3(3)
C2 C25 H25A . . 109.5
C2 C25 H25B . . 109.5
H25A C25 H25B . . 109.5
C2 C25 H25C . . 109.5
H25A C25 H25C . . 109.5
H25B C25 H25C . . 109.5
C27 C26 C2 . . 115.9(6)
C27 C26 H26A . . 108.3
C2 C26 H26A . . 108.3
C27 C26 H26B . . 108.3
C2 C26 H26B . . 108.3
H26A C26 H26B . . 107.4
O28 C27 N29 . . 118.7(7)
O28 C27 C26 . . 122.4(6)
N29 C27 C26 . . 118.9(7)
C27 N29 H29A . . 120.0
C27 N29 H29B . . 120.0
H29A N29 H29B . . 120.0
C31 C30 C3 . . 116.4(7)
C31 C30 H30A . . 108.2
C3 C30 H30A . . 108.2
C31 C30 H30B . . 108.2
C3 C30 H30B . . 108.2
H30A C30 H30B . . 107.3
C32 C31 C30 . . 115.3(7)
C32 C31 H31A . . 108.5
C30 C31 H31A . . 108.5
C32 C31 H31B . . 108.4
C30 C31 H31B . . 108.4
H31A C31 H31B . . 107.5
N34 C32 O33 . . 120.0(7)
N34 C32 C31 . . 119.1(6)
O33 C32 C31 . . 120.9(6)
C32 N34 H34A . . 120.0
C32 N34 H34B . . 120.0
H34A N34 H34B . . 120.0
C5 C35 H35A . . 109.5
C5 C35 H35B . . 109.4
H35A C35 H35B . . 109.5
C5 C35 H35C . . 109.5
H35A C35 H35C . . 109.5
H35B C35 H35C . . 109.5
C7 C36 H36A . . 109.5
C7 C36 H36B . . 109.5
H36A C36 H36B . . 109.5
C7 C36 H36C . . 109.4
H36A C36 H36C . . 109.5
H36B C36 H36C . . 109.5
C38 C37 C7 . . 125.5(9)
C38 C37 H37A . . 106.8
C7 C37 H37A . . 106.0
C38 C37 H37B . . 105.0
C7 C37 H37B . . 106.0
H37A C37 H37B . . 106.3
O39 C38 N40 . . 119.6(19)
O39 C38 C37 . . 128(3)
N40 C38 C37 . . 112(2)
C38 N40 H40A . . 119.8
C38 N40 H40B . . 120.2
H40A N40 H40B . . 120.0
C42 C41 C8 . . 114.8(5)
C42 C41 H41A . . 108.6
C8 C41 H41A . . 108.6
C42 C41 H41B . . 108.6
C8 C41 H41B . . 108.6
H41A C41 H41B . . 107.6
C43 C42 C41 . . 112.7(6)
C43 C42 H42A . . 109.0
C41 C42 H42A . . 109.1
C43 C42 H42B . . 109.1
C41 C42 H42B . . 109.0
H42A C42 H42B . . 107.8
N45 C43 O44 . . 124.1(10)
N45 C43 C42 . . 116.2(9)
O44 C43 C42 . . 118.6(9)
C43 N45 H45A . . 119.9
C43 N45 H45B . . 120.1
H45A N45 H45B . . 120.0
C12 C46 H46A . . 109.5
C12 C46 H46B . . 109.5
H46A C46 H46B . . 109.5
C12 C46 H46C . . 109.5
H46A C46 H46C . . 109.5
H46B C46 H46C . . 109.5
C12 C47 H47A . . 109.4
C12 C47 H47B . . 109.5
H47A C47 H47B . . 109.5
C12 C47 H47C . . 109.5
H47A C47 H47C . . 109.5
H47B C47 H47C . . 109.5
C13 C48 C49 . . 114.2(8)
C13 C48 H48A . . 108.7
C49 C48 H48A . . 108.7
C13 C48 H48B . . 108.7
C49 C48 H48B . . 108.7
H48A C48 H48B . . 107.6
C48 C49 C50 . . 110.5(6)
C48 C49 H49A . . 109.6
C50 C49 H49A . . 109.6
C48 C49 H49B . . 109.5
C50 C49 H49B . . 109.5
H49A C49 H49B . . 108.1
N52 C50 O51 . . 123.2(9)
N52 C50 C49 . . 119.3(12)
O51 C50 C49 . . 117.5(13)
C50 N52 H52A . . 120.0
C50 N52 H52B . . 120.0
H52A N52 H52B . . 120.0
C15 C53 H53A . . 109.5
C15 C53 H53B . . 109.4
H53A C53 H53B . . 109.5
C15 C53 H53C . . 109.5
H53A C53 H53C . . 109.5
H53B C53 H53C . . 109.5
C17 C54 H54A . . 109.5
C17 C54 H54B . . 109.5
H54A C54 H54B . . 109.5
C17 C54 H54C . . 109.4
H54A C54 H54C . . 109.5
H54B C54 H54C . . 109.5
C56 C55 C17 . . 114.3(4)
C56 C55 H55A . . 108.7
C17 C55 H55A . . 108.7
C56 C55 H55B . . 108.7
C17 C55 H55B . . 108.7
H55A C55 H55B . . 107.6
C57 C56 C55 . . 111.1(5)
C57 C56 H56A . . 109.4
C55 C56 H56A . . 109.4
C57 C56 H56B . . 109.4
C55 C56 H56B . . 109.4
H56A C56 H56B . . 108.0
O58 C57 N59 . . 121.7(6)
O58 C57 C56 . . 120.6(8)
N59 C57 C56 . . 117.4(6)
C57 N59 CP1 . . 122.5(7)
C57 N59 H59 . . 118.8
CP1 N59 H59 . . 118.7
C61 C60 C18 . . 111.4(6)
C61 C60 H60A . . 109.3
C18 C60 H60A . . 109.3
C61 C60 H60B . . 109.3
C18 C60 H60B . . 109.3
H60A C60 H60B . . 108.0
O62 C61 N63 . . 124.9(7)
O62 C61 C60 . . 122.9(5)
N63 C61 C60 . . 112.0(7)
C61 O62 Li1 . 4_456 129.5(6)
C61 N63 H63A . . 120.0
C61 N63 H63B . . 120.0
H63A N63 H63B . . 120.0
N59 CP1 CP2 . . 115.5(5)
N59 CP1 HP1A . . 108.4
CP2 CP1 HP1A . . 108.4
N59 CP1 HP1B . . 108.4
CP2 CP1 HP1B . . 108.4
HP1A CP1 HP1B . . 107.5
OP3 CP2 CP3 . . 110.6(7)
OP3 CP2 CP1 . . 106.5(6)
CP3 CP2 CP1 . . 112.3(6)
OP3 CP2 HP2 . . 109.1
CP3 CP2 HP2 . . 109.1
CP1 CP2 HP2 . . 109.1
CP2 CP3 HP3A . . 109.5
CP2 CP3 HP3B . . 109.5
HP3A CP3 HP3B . . 109.5
CP2 CP3 HP3C . . 109.5
HP3A CP3 HP3C . . 109.5
HP3B CP3 HP3C . . 109.5
OP4 P1 OP5 . . 116.2(4)
OP4 P1 OP3 . . 111.8(3)
OP5 P1 OP3 . . 108.0(3)
OP4 P1 OP2 . . 109.2(3)
OP5 P1 OP2 . . 110.2(3)
OP3 P1 OP2 . . 100.3(3)
OP4 P1 Li1 . . 29.2(3)
OP5 P1 Li1 . . 90.7(4)
OP3 P1 Li1 . . 137.5(3)
OP2 P1 Li1 . . 108.7(3)
P1 OP4 Li1 . . 129.4(5)
CR3 OP2 P1 . . 117.9(4)
CP2 OP3 P1 . . 124.7(5)
OR6 CR1 NB1 . . 108.8(6)
OR6 CR1 CR2 . . 106.4(5)
NB1 CR1 CR2 . . 112.1(5)
OR6 CR1 HR1 . . 109.8
NB1 CR1 HR1 . . 109.9
CR2 CR1 HR1 . . 109.8
OR7 CR2 CR3 . . 112.2(5)
OR7 CR2 CR1 . . 109.3(6)
CR3 CR2 CR1 . . 100.5(5)
OR7 CR2 HR2 . . 111.5
CR3 CR2 HR2 . . 111.5
CR1 CR2 HR2 . . 111.5
OP2 CR3 CR4 . . 111.6(5)
OP2 CR3 CR2 . . 113.3(5)
CR4 CR3 CR2 . . 102.7(6)
OP2 CR3 HR3 . . 109.7
CR4 CR3 HR3 . . 109.7
CR2 CR3 HR3 . . 109.7
OR6 CR4 CR3 . . 104.2(5)
OR6 CR4 CR5 . . 108.9(5)
CR3 CR4 CR5 . . 113.7(7)
OR6 CR4 HR4 . . 109.9
CR3 CR4 HR4 . . 109.9
CR5 CR4 HR4 . . 109.9
OR8 CR5 CR4 . . 111.5(7)
OR8 CR5 HR5A . . 109.3
CR4 CR5 HR5A . . 109.3
OR8 CR5 HR5B . . 109.3
CR4 CR5 HR5B . . 109.3
HR5A CR5 HR5B . . 108.0
CR1 OR6 CR4 . . 110.3(5)
CR2 OR7 HR7 . . 116.4
CR5 OR8 HR8 . . 134.2
CB2 NB1 CB8 . . 108.5(5)
CB2 NB1 CR1 . . 124.9(5)
CB8 NB1 CR1 . . 125.0(6)
NB1 CB2 NB3 . . 112.2(6)
NB1 CB2 HB2 . . 123.9
NB3 CB2 HB2 . . 123.9
CB2 NB3 CB9 . . 104.1(6)
CB2 NB3 Co . . 121.1(5)
CB9 NB3 Co . . 134.7(4)
CB9 CB4 CB5 . . 119.0(6)
CB9 CB4 HB4 . . 120.5
CB5 CB4 HB4 . . 120.5
CB6 CB5 CB4 . . 121.0(6)
CB6 CB5 CB10 . . 119.0(6)
CB4 CB5 CB10 . . 120.0(6)
CB7 CB6 CB5 . . 119.9(6)
CB7 CB6 CB11 . . 118.7(7)
CB5 CB6 CB11 . . 121.3(6)
CB8 CB7 CB6 . . 118.0(6)
CB8 CB7 HB7 . . 121.0
CB6 CB7 HB7 . . 121.0
NB1 CB8 CB7 . . 131.8(6)
NB1 CB8 CB9 . . 105.5(6)
CB7 CB8 CB9 . . 122.7(6)
CB4 CB9 CB8 . . 119.3(6)
CB4 CB9 NB3 . . 131.1(6)
CB8 CB9 NB3 . . 109.6(5)
CB5 CB10 H10A . . 109.5
CB5 CB10 H10B . . 109.4
H10A CB10 H10B . . 109.5
CB5 CB10 H10C . . 109.5
H10A CB10 H10C . . 109.5
H10B CB10 H10C . . 109.5
CB6 CB11 H11A . . 109.5
CB6 CB11 H11B . . 109.5
H11A CB11 H11B . . 109.5
CB6 CB11 H11C . . 109.4
H11A CB11 H11C . . 109.5
H11B CB11 H11C . . 109.5
O62 Li1 OW4 4_556 . 110.2(6)
O62 Li1 OP4 4_556 . 108.2(6)
OW4 Li1 OP4 . . 115.4(8)
O62 Li1 OW5 4_556 . 110.3(7)
OW4 Li1 OW5 . . 97.7(6)
OP4 Li1 OW5 . . 114.7(6)
O62 Li1 P1 4_556 . 113.7(5)
OW4 Li1 P1 . . 126.8(7)
OP4 Li1 P1 . . 21.4(2)
OW5 Li1 P1 . . 94.0(4)
O62 Li1 H5W2 4_556 . 119.4
OW4 Li1 H5W2 . . 72.8
OP4 Li1 H5W2 . . 125.2
OW5 Li1 H5W2 . . 24.9
P1 Li1 H5W2 . . 108.2
H1W1 OW1 H1W2 . . 109.2
H2W1 OW2 H2W2 . . 109.1
H3W1 OW3 H3W2 . . 109.2
Li1 OW4 H4W1 . . 116.8
Li1 OW4 H4W2 . . 127.3
H4W1 OW4 H4W2 . . 109.2
Li1 OW5 H5W1 . . 139.3
Li1 OW5 H5W2 . . 91.8
H5W1 OW5 H5W2 . . 109.1
H6W1 OW6 H6W2 . . 109.2

loop_
_geom_bond_atom_site_label_1
_geom_bond_atom_site_label_2
_geom_bond_site_symmetry_2
_geom_bond_distance
Co N21 . 1.873(5)
Co N24 . 1.894(5)
Co N22 . 1.920(4)
Co N23 . 1.919(5)
Co NX . 1.942(6)
Co NB3 . 1.992(6)
NX O2X1 . 1.220(9)
NX O1X1 . 1.217(9)
NX O2X2 . 1.230(13)
NX O1X2 . 1.324(15)
O1X1 O2X2 . 1.068(17)
O2X1 O1X2 . 1.363(16)
O2X1 O2X2 . 1.730(15)
C1 N21 . 1.525(7)
C1 C20 . 1.532(10)
C1 C19 . 1.559(8)
C1 C2 . 1.569(7)
C2 C25 . 1.524(10)
C2 C26 . 1.533(11)
C2 C3 . 1.590(7)
C3 C4 . 1.517(8)
C3 C30 . 1.515(12)
C3 H3 . 1.0000
C4 N21 . 1.319(7)
C4 C5 . 1.431(8)
C5 C6 . 1.382(8)
C5 C35 . 1.508(8)
C6 N22 . 1.393(7)
C6 C7 . 1.543(8)
C7 C36 . 1.530(9)
C7 C37 . 1.562(13)
C7 C8 . 1.558(9)
C8 C9 . 1.508(7)
C8 C41 . 1.537(11)
C8 H8 . 1.0000
C9 N22 . 1.342(7)
C9 C10 . 1.376(9)
C10 C11 . 1.400(7)
C10 H10 . 0.9500
C11 N23 . 1.347(7)
C11 C12 . 1.510(9)
C12 C47 . 1.512(8)
C12 C46 . 1.554(14)
C12 C13 . 1.568(8)
C13 C14 . 1.506(8)
C13 C48 . 1.525(12)
C13 H13 . 1.0000
C14 N23 . 1.396(7)
C14 C15 . 1.395(7)
C15 C16 . 1.424(8)
C15 C53 . 1.511(7)
C16 N24 . 1.311(7)
C16 C17 . 1.563(7)
C17 C54 . 1.545(10)
C17 C18 . 1.548(8)
C17 C55 . 1.554(8)
C18 C19 . 1.529(7)
C18 C60 . 1.542(7)
C18 H18 . 1.0000
C19 N24 . 1.476(7)
C19 H19 . 1.0000
C20 H20A . 0.9800
C20 H20B . 0.9800
C20 H20C . 0.9800
C25 H25A . 0.9800
C25 H25B . 0.9800
C25 H25C . 0.9800
C26 C27 . 1.500(9)
C26 H26A . 0.9900
C26 H26B . 0.9900
C27 O28 . 1.235(10)
C27 N29 . 1.309(10)
N29 H29A . 0.8800
N29 H29B . 0.8800
C30 C31 . 1.505(8)
C30 H30A . 0.9900
C30 H30B . 0.9900
C31 C32 . 1.474(12)
C31 H31A . 0.9900
C31 H31B . 0.9900
C32 N34 . 1.293(10)
C32 O33 . 1.310(9)
N34 H34A . 0.8800
N34 H34B . 0.8800
C35 H35A . 0.9800
C35 H35B . 0.9800
C35 H35C . 0.9800
C36 H36A . 0.9800
C36 H36B . 0.9800
C36 H36C . 0.9800
C37 C38 . 1.36(2)
C37 H37A . 0.9900
C37 H37B . 0.9900
C38 O39 . 1.29(2)
C38 N40 . 1.49(4)
N40 H40A . 0.8800
N40 H40B . 0.8800
C41 C42 . 1.517(9)
C41 H41A . 0.9900
C41 H41B . 0.9900
C42 C43 . 1.504(13)
C42 H42A . 0.9900
C42 H42B . 0.9900
C43 N45 . 1.279(13)
C43 O44 . 1.297(13)
N45 H45A . 0.8800
N45 H45B . 0.8800
C46 H46A . 0.9800
C46 H46B . 0.9800
C46 H46C . 0.9800
C47 H47A . 0.9800
C47 H47B . 0.9800
C47 H47C . 0.9800
C48 C49 . 1.531(10)
C48 H48A . 0.9900
C48 H48B . 0.9900
C49 C50 . 1.538(12)
C49 H49A . 0.9900
C49 H49B . 0.9900
C50 N52 . 1.248(18)
C50 O51 . 1.290(17)
N52 H52A . 0.8800
N52 H52B . 0.8800
C53 H53A . 0.9800
C53 H53B . 0.9800
C53 H53C . 0.9800
C54 H54A . 0.9800
C54 H54B . 0.9800
C54 H54C . 0.9800
C55 C56 . 1.543(10)
C55 H55A . 0.9900
C55 H55B . 0.9900
C56 C57 . 1.505(9)
C56 H56A . 0.9900
C56 H56B . 0.9900
C57 O58 . 1.239(9)
C57 N59 . 1.350(11)
N59 CP1 . 1.448(10)
N59 H59 . 0.8800
C60 C61 . 1.542(10)
C60 H60A . 0.9900
C60 H60B . 0.9900
C61 O62 . 1.210(9)
C61 N63 . 1.371(7)
O62 Li1 4_456 1.881(16)
N63 H63A . 0.8800
N63 H63B . 0.8800
CP1 CP2 . 1.533(11)
CP1 HP1A . 0.9900
CP1 HP1B . 0.9900
CP2 OP3 . 1.426(9)
CP2 CP3 . 1.512(11)
CP2 HP2 . 1.0000
CP3 HP3A . 0.9800
CP3 HP3B . 0.9800
CP3 HP3C . 0.9800
P1 OP4 . 1.451(6)
P1 OP5 . 1.495(7)
P1 OP3 . 1.576(4)
P1 OP2 . 1.608(6)
P1 Li1 . 3.076(12)
OP4 Li1 . 1.943(12)
OP2 CR3 . 1.434(6)
CR1 OR6 . 1.401(9)
CR1 NB1 . 1.449(8)
CR1 CR2 . 1.526(8)
CR1 HR1 . 1.0000
CR2 OR7 . 1.409(7)
CR2 CR3 . 1.511(8)
CR2 HR2 . 1.0000
CR3 CR4 . 1.497(12)
CR3 HR3 . 1.0000
CR4 OR6 . 1.447(7)
CR4 CR5 . 1.516(8)
CR4 HR4 . 1.0000
CR5 OR8 . 1.452(12)
CR5 HR5A . 0.9900
CR5 HR5B . 0.9900
OR7 HR7 . 0.8535
OR8 HR8 . 0.8252
NB1 CB2 . 1.348(9)
NB1 CB8 . 1.391(8)
CB2 NB3 . 1.372(8)
CB2 HB2 . 0.9500
NB3 CB9 . 1.416(8)
CB4 CB9 . 1.367(8)
CB4 CB5 . 1.418(10)
CB4 HB4 . 0.9500
CB5 CB6 . 1.401(10)
CB5 CB10 . 1.504(9)
CB6 CB7 . 1.397(9)
CB6 CB11 . 1.507(11)
CB7 CB8 . 1.385(10)
CB7 HB7 . 0.9500
CB8 CB9 . 1.411(9)
CB10 H10A . 0.9800
CB10 H10B . 0.9800
CB10 H10C . 0.9800
CB11 H11A . 0.9800
CB11 H11B . 0.9800
CB11 H11C . 0.9800
Li1 O62 4_556 1.881(16)
Li1 OW4 . 1.922(14)
Li1 OW5 . 1.987(12)
Li1 H5W2 . 2.2225
OW1 H1W1 . 0.9351
OW1 H1W2 . 0.9338
OW2 H2W1 . 0.9354
OW2 H2W2 . 0.9353
OW3 H3W1 . 0.9357
OW3 H3W2 . 0.9351
OW4 H4W1 . 0.9354
OW4 H4W2 . 0.9351
OW5 H5W1 . 0.9356
OW5 H5W2 . 0.9353
OW6 H6W1 . 0.9356
OW6 H6W2 . 0.9342
OW8A OW8B . 1.78(3)

loop_
_geom_hbond_atom_site_label_D
_geom_hbond_atom_site_label_H
_geom_hbond_atom_site_label_A
_geom_hbond_site_symmetry_A
_geom_hbond_distance_DH
_geom_hbond_distance_HA
_geom_hbond_distance_DA
_geom_hbond_angle_DHA
N29 H29A O44 3 0.88 2.34 3.138(11) 151.4
N29 H29B Cl1 . 0.88 2.40 3.277(8) 172.0
N34 H34B Cl1 3_545 0.88 2.39 3.271(7) 173.6
N40 H40B O2X2 . 0.88 1.75 2.61(3) 165.0
N40 H40B O2X1 . 0.88 2.55 3.35(3) 152.0
N45 H45B OW8A . 0.88 2.48 3.282(19) 151.9
N52 H52A OW7 3_655 0.88 2.15 2.89(2) 140.9
N52 H52B Cl2 . 0.88 2.86 3.692(14) 158.3
N59 H59 OW2 4_456 0.88 2.31 3.114(7) 151.9
N63 H63A OW5 4_456 0.88 2.25 3.025(9) 147.6
N63 H63B Cl1 . 0.88 2.33 3.195(8) 166.6
OR7 HR7 OW2 4_456 0.85 1.84 2.698(5) 179.5
OR8 HR8 O51 . 0.83 2.05 2.872(13) 177.2
OW1 H1W1 OW3 4_456 0.94 2.17 3.100(6) 175.3
OW1 H1W2 O58 1_455 0.93 1.93 2.863(7) 172.7
OW2 H2W1 OW3 4_556 0.94 1.93 2.847(7) 165.2
OW2 H2W2 OP4 . 0.94 1.94 2.805(6) 152.5
OW3 H3W1 OP5 . 0.94 1.83 2.711(7) 155.7
OW3 H3W2 O33 4_556 0.94 1.84 2.758(5) 164.7
OW4 H4W1 Cl2 2_655 0.94 2.17 3.083(4) 166.3
OW4 H4W2 O33 1_655 0.94 1.95 2.835(7) 157.0
OW5 H5W1 O39 2 0.94 1.79 2.700(8) 163.3
OW5 H5W2 Cl2 2_655 0.94 2.40 3.297(5) 161.7
OW6 H6W1 OR8 3_655 0.94 1.97 2.886(7) 165.4
OW6 H6W1 OR6 3_655 0.94 2.57 3.131(5) 118.9
OW6 H6W2 Cl1 . 0.93 2.47 3.396(4) 173.1
